data_4083007
loop_
_publ_author_name
'Bramananthan, Nicola'
'Carmona, Mar\'ia'
'Lowe, John P.'
'Mahon, Mary F.'
'Poulten, Rebecca C.'
'Whittlesey, Michael K.'

_publ_section_title
;
 Rh--FHF and Rh--F Complexes Containing SmallN-Alkyl Substituted
 Six-Membered Ring N-Heterocyclic Carbenes
;
_journal_issue 8
_journal_name_full Organometallics
_journal_page_first 1986
_journal_paper_doi 10.1021/om500122e
_journal_volume 33
_journal_year 2014
_chemical_formula_sum 'C44 H47 F2 N2 P2 Rh'
_chemical_formula_weight 806.69
_chemical_name_systematic
; 
 ? 
;
_space_group_IT_number 14
_symmetry_cell_setting monoclinic
_symmetry_space_group_name_Hall '-P 2yn'
_symmetry_space_group_name_H-M 'P 1 21/n 1'
_atom_sites_solution_hydrogens geom
_atom_sites_solution_primary direct
_atom_sites_solution_secondary difmap
_audit_creation_method SHELXL-97
_cell_angle_alpha 90.00
_cell_angle_beta 95.474(1)
_cell_angle_gamma 90.00
_cell_formula_units_Z 4
_cell_length_a 9.4290(2)
_cell_length_b 18.0380(5)
_cell_length_c 22.7600(5)
_cell_measurement_reflns_used 119196
_cell_measurement_temperature 150(2)
_cell_measurement_theta_max 27.485
_cell_measurement_theta_min 2.910
_cell_volume 3853.37(16)
_computing_cell_refinement 'HKL Scalepack (Otwinowski & Minor 1997)'
_computing_data_collection 'Collect (Bruker AXS BV, 1997-2004)'
_computing_data_reduction 'Denzo & Scalepack (Otwinowski & Minor, 1997)'
_computing_molecular_graphics 'ORTEX (P.McArdle, 1995)'
_computing_publication_material 'SHELXL-97/2 (Sheldrick,1997)'
_computing_structure_refinement 'SHELXL-97 (Sheldrick, 1997)'
_computing_structure_solution 'SHELXS-97 (Sheldrick, 1990)'
_diffrn_ambient_temperature 150(2)
_diffrn_measured_fraction_theta_full 0.997
_diffrn_measured_fraction_theta_max 0.997
_diffrn_measurement_device_type '95mm CCD camera on \k-goniostat'
_diffrn_measurement_method CCD
_diffrn_radiation_monochromator graphite
_diffrn_radiation_source 'fine-focus sealed tube'
_diffrn_radiation_type MoK\a
_diffrn_radiation_wavelength 0.71073
_diffrn_reflns_av_R_equivalents 0.0954
_diffrn_reflns_av_sigmaI/netI 0.0618
_diffrn_reflns_limit_h_max 12
_diffrn_reflns_limit_h_min -12
_diffrn_reflns_limit_k_max 23
_diffrn_reflns_limit_k_min -23
_diffrn_reflns_limit_l_max 29
_diffrn_reflns_limit_l_min -29
_diffrn_reflns_number 64644
_diffrn_reflns_theta_full 27.48
_diffrn_reflns_theta_max 27.48
_diffrn_reflns_theta_min 3.60
_exptl_absorpt_coefficient_mu 0.570
_exptl_absorpt_correction_T_max 0.946
_exptl_absorpt_correction_T_min 0.814
_exptl_absorpt_correction_type multi-scan
_exptl_absorpt_process_details
;
multi-scan from symmetry-related measurements 
 Sortav (Blessing 1995)
;
_exptl_crystal_colour yellow
_exptl_crystal_density_diffrn 1.391
_exptl_crystal_density_method 'not measured'
_exptl_crystal_description block
_exptl_crystal_F_000 1672
_exptl_crystal_size_max 0.30
_exptl_crystal_size_mid 0.20
_exptl_crystal_size_min 0.10
_refine_diff_density_max 0.571
_refine_diff_density_min -0.452
_refine_diff_density_rms 0.083
_refine_ls_extinction_method none
_refine_ls_goodness_of_fit_ref 1.059
_refine_ls_hydrogen_treatment mixed
_refine_ls_matrix_type full
_refine_ls_number_parameters 466
_refine_ls_number_reflns 8827
_refine_ls_number_restraints 0
_refine_ls_restrained_S_all 1.059
_refine_ls_R_factor_all 0.0806
_refine_ls_R_factor_gt 0.0423
_refine_ls_shift/su_max 0.001
_refine_ls_shift/su_mean 0.000
_refine_ls_structure_factor_coef Fsqd
_refine_ls_weighting_details 'calc w=1/[\s^2^(Fo^2^)+(0.0229P)^2^+3.8798P] where P=(Fo^2^+2Fc^2^)/3'
_refine_ls_weighting_scheme calc
_refine_ls_wR_factor_gt 0.0743
_refine_ls_wR_factor_ref 0.0872
_reflns_number_gt 6174
_reflns_number_total 8827
_reflns_threshold_expression >2sigma(I)
_cod_data_source_file om500122e_si_001.cif
_cod_data_source_block h13mkw15
_cod_depositor_comments
;
The following automatic conversions were performed:

'_symmetry_cell_setting' value 'Monoclinic' changed to 'monoclinic'
according to
/usr/data/users/saulius/crontab/automatic-downloads/rss-feeds/ACS/lib/dictionaries/cif_core.dic
dictionary named 'cif_core.dic' version 2.4.2 from 2011-04-26.

Automatic conversion script
Id: cif_fix_values 2281 2013-09-26 08:29:07Z andrius 

 Adding full bibliography for 4083004--4083010.cif.
;
_cod_original_sg_symbol_H-M P21/n
_cod_database_code 4083007

loop_
_symmetry_equiv_pos_as_xyz
'x, y, z'
'-x+1/2, y+1/2, -z+1/2'
'-x, -y, -z'
'x-1/2, -y-1/2, z-1/2'

loop_
_atom_site_label
_atom_site_type_symbol
_atom_site_fract_x
_atom_site_fract_y
_atom_site_fract_z
_atom_site_U_iso_or_equiv
_atom_site_adp_type
_atom_site_occupancy
_atom_site_symmetry_multiplicity
_atom_site_calc_flag
_atom_site_refinement_flags
Rh1 Rh 0.74944(2) 0.168807(13) 0.210675(10) 0.02355(7) Uani 1 1 d .
P1 P 0.66863(8) 0.19475(4) 0.11528(3) 0.02501(17) Uani 1 1 d .
P2 P 0.85228(8) 0.15848(4) 0.30693(3) 0.02591(17) Uani 1 1 d .
F1 F 0.71387(19) 0.28209(9) 0.23224(7) 0.0342(4) Uani 1 1 d .
H1 H 0.618(6) 0.304(3) 0.244(2) 0.116(18) Uiso 1 1 d .
F2 F 0.4942(2) 0.32258(11) 0.25676(9) 0.0498(5) Uani 1 1 d .
N1 N 0.6718(2) 0.01300(13) 0.20343(10) 0.0283(6) Uani 1 1 d .
N2 N 0.8943(2) 0.03487(13) 0.17395(10) 0.0281(6) Uani 1 1 d .
C1 C 0.7752(3) 0.06287(16) 0.19368(12) 0.0239(6) Uani 1 1 d .
C2 C 0.6895(3) -0.06762(17) 0.19939(14) 0.0364(7) Uani 1 1 d .
H2A H 0.5950 -0.0914 0.1915 0.044 Uiso 1 1 calc R
H2B H 0.7347 -0.0869 0.2374 0.044 Uiso 1 1 calc R
C3 C 0.7807(4) -0.08624(18) 0.15062(15) 0.0395(8) Uani 1 1 d .
H3A H 0.7298 -0.0733 0.1119 0.047 Uiso 1 1 calc R
H3B H 0.8013 -0.1401 0.1509 0.047 Uiso 1 1 calc R
C4 C 0.9181(4) -0.04307(18) 0.15983(15) 0.0394(8) Uani 1 1 d .
H4A H 0.9803 -0.0659 0.1924 0.047 Uiso 1 1 calc R
H4B H 0.9681 -0.0459 0.1236 0.047 Uiso 1 1 calc R
C5 C 0.5325(3) 0.03827(18) 0.21817(14) 0.0344(7) Uani 1 1 d .
H5A H 0.4593 0.0223 0.1866 0.041 Uiso 1 1 calc R
H5B H 0.5321 0.0931 0.2191 0.041 Uiso 1 1 calc R
C6 C 0.4923(4) 0.0095(2) 0.27656(15) 0.0441(9) Uani 1 1 d .
H6A H 0.4933 -0.0448 0.2762 0.066 Uiso 1 1 calc R
H6B H 0.3966 0.0270 0.2830 0.066 Uiso 1 1 calc R
H6C H 0.5608 0.0276 0.3084 0.066 Uiso 1 1 calc R
C7 C 1.0110(3) 0.08387(18) 0.16128(13) 0.0326(7) Uani 1 1 d .
H7A H 0.9860 0.1355 0.1710 0.039 Uiso 1 1 calc R
H7B H 1.0223 0.0818 0.1185 0.039 Uiso 1 1 calc R
C8 C 1.1515(3) 0.0641(2) 0.19530(15) 0.0429(8) Uani 1 1 d .
H8A H 1.1404 0.0641 0.2377 0.064 Uiso 1 1 calc R
H8B H 1.2238 0.1006 0.1869 0.064 Uiso 1 1 calc R
H8C H 1.1813 0.0147 0.1834 0.064 Uiso 1 1 calc R
C9 C 0.7276(3) 0.28601(17) 0.09074(13) 0.0286(7) Uani 1 1 d .
C10 C 0.8509(3) 0.31630(18) 0.11924(14) 0.0369(8) Uani 1 1 d .
H10 H 0.9012 0.2904 0.1511 0.044 Uiso 1 1 calc R
C11 C 0.9011(4) 0.3843(2) 0.10144(16) 0.0495(10) Uani 1 1 d .
H11 H 0.9869 0.4041 0.1204 0.059 Uiso 1 1 calc R
C12 C 0.8271(5) 0.4231(2) 0.05649(17) 0.0531(10) Uani 1 1 d .
H12 H 0.8606 0.4701 0.0449 0.064 Uiso 1 1 calc R
C13 C 0.7036(4) 0.3936(2) 0.02812(17) 0.0539(10) Uani 1 1 d .
H13 H 0.6525 0.4203 -0.0031 0.065 Uiso 1 1 calc R
C14 C 0.6545(4) 0.3256(2) 0.04497(15) 0.0414(8) Uani 1 1 d .
H14 H 0.5699 0.3056 0.0251 0.050 Uiso 1 1 calc R
C15 C 0.4746(3) 0.20165(17) 0.09746(13) 0.0278(6) Uani 1 1 d .
C16 C 0.3962(3) 0.23020(18) 0.14126(14) 0.0338(7) Uani 1 1 d .
H16 H 0.4421 0.2405 0.1794 0.041 Uiso 1 1 calc R
C17 C 0.2513(3) 0.24356(19) 0.12924(15) 0.0393(8) Uani 1 1 d .
H17 H 0.1987 0.2638 0.1590 0.047 Uiso 1 1 calc R
C18 C 0.1835(3) 0.2278(2) 0.07463(16) 0.0435(9) Uani 1 1 d .
H18 H 0.0845 0.2373 0.0666 0.052 Uiso 1 1 calc R
C19 C 0.2600(3) 0.1980(2) 0.03130(15) 0.0436(8) Uani 1 1 d .
H19 H 0.2129 0.1863 -0.0063 0.052 Uiso 1 1 calc R
C20 C 0.4046(3) 0.18523(18) 0.04262(14) 0.0361(8) Uani 1 1 d .
H20 H 0.4565 0.1650 0.0126 0.043 Uiso 1 1 calc R
C21 C 0.7219(3) 0.13275(17) 0.05757(12) 0.0282(7) Uani 1 1 d .
C22 C 0.6615(3) 0.06301(18) 0.05110(13) 0.0358(7) Uani 1 1 d .
H22 H 0.5883 0.0491 0.0748 0.043 Uiso 1 1 calc R
C23 C 0.7069(4) 0.01316(19) 0.01028(14) 0.0431(8) Uani 1 1 d .
H23 H 0.6634 -0.0343 0.0057 0.052 Uiso 1 1 calc R
C24 C 0.8152(4) 0.0324(2) -0.02374(15) 0.0467(9) Uani 1 1 d .
H24 H 0.8477 -0.0021 -0.0510 0.056 Uiso 1 1 calc R
C25 C 0.8753(3) 0.1016(2) -0.01786(14) 0.0430(9) Uani 1 1 d .
H25 H 0.9498 0.1149 -0.0411 0.052 Uiso 1 1 calc R
C26 C 0.8282(3) 0.15200(19) 0.02164(13) 0.0370(8) Uani 1 1 d .
H26 H 0.8685 0.2003 0.0244 0.044 Uiso 1 1 calc R
C27 C 0.7274(3) 0.16149(16) 0.36411(12) 0.0279(6) Uani 1 1 d .
C28 C 0.5945(3) 0.19409(19) 0.34907(14) 0.0368(8) Uani 1 1 d .
H28 H 0.5718 0.2141 0.3107 0.044 Uiso 1 1 calc R
C29 C 0.4951(4) 0.1972(2) 0.39069(17) 0.0469(9) Uani 1 1 d .
H29 H 0.4055 0.2203 0.3807 0.056 Uiso 1 1 calc R
C30 C 0.5251(4) 0.1673(2) 0.44569(15) 0.0463(9) Uani 1 1 d .
H30 H 0.4563 0.1694 0.4735 0.056 Uiso 1 1 calc R
C31 C 0.6552(4) 0.1341(2) 0.46071(15) 0.0466(9) Uani 1 1 d .
H31 H 0.6761 0.1134 0.4989 0.056 Uiso 1 1 calc R
C32 C 0.7561(4) 0.13100(18) 0.41987(13) 0.0365(8) Uani 1 1 d .
H32 H 0.8454 0.1078 0.4303 0.044 Uiso 1 1 calc R
C33 C 0.9712(3) 0.23732(16) 0.32471(13) 0.0274(7) Uani 1 1 d .
C34 C 1.0626(3) 0.25763(19) 0.28251(14) 0.0356(8) Uani 1 1 d .
H34 H 1.0539 0.2339 0.2451 0.043 Uiso 1 1 calc R
C35 C 1.1649(3) 0.31154(19) 0.29426(14) 0.0373(8) Uani 1 1 d .
H35 H 1.2266 0.3244 0.2652 0.045 Uiso 1 1 calc R
C36 C 1.1774(3) 0.34666(19) 0.34826(14) 0.0394(8) Uani 1 1 d .
H36 H 1.2487 0.3834 0.3567 0.047 Uiso 1 1 calc R
C37 C 1.0864(3) 0.32850(18) 0.39018(13) 0.0352(7) Uani 1 1 d .
H37 H 1.0936 0.3537 0.4270 0.042 Uiso 1 1 calc R
C38 C 0.9844(3) 0.27346(17) 0.37851(13) 0.0310(7) Uani 1 1 d .
H38 H 0.9233 0.2606 0.4078 0.037 Uiso 1 1 calc R
C39 C 0.9678(3) 0.08045(17) 0.33279(12) 0.0282(7) Uani 1 1 d .
C40 C 0.9109(3) 0.00897(18) 0.32753(13) 0.0343(7) Uani 1 1 d .
H40 H 0.8152 0.0023 0.3113 0.041 Uiso 1 1 calc R
C41 C 0.9922(4) -0.05214(19) 0.34571(14) 0.0430(8) Uani 1 1 d .
H41 H 0.9521 -0.1004 0.3417 0.052 Uiso 1 1 calc R
C42 C 1.1309(4) -0.0434(2) 0.36966(15) 0.0461(9) Uani 1 1 d .
H42 H 1.1865 -0.0854 0.3822 0.055 Uiso 1 1 calc R
C43 C 1.1891(4) 0.0272(2) 0.37538(14) 0.0438(9) Uani 1 1 d .
H43 H 1.2849 0.0333 0.3918 0.053 Uiso 1 1 calc R
C44 C 1.1080(3) 0.08903(19) 0.35722(13) 0.0362(8) Uani 1 1 d .
H44 H 1.1484 0.1372 0.3615 0.043 Uiso 1 1 calc R

loop_
_atom_site_aniso_label
_atom_site_aniso_U_11
_atom_site_aniso_U_22
_atom_site_aniso_U_33
_atom_site_aniso_U_23
_atom_site_aniso_U_13
_atom_site_aniso_U_12
Rh1 0.02464(12) 0.02539(12) 0.02107(11) -0.00128(10) 0.00444(8) 0.00078(10)
P1 0.0257(4) 0.0274(4) 0.0224(4) -0.0012(3) 0.0045(3) 0.0017(3)
P2 0.0259(4) 0.0309(4) 0.0214(4) -0.0006(3) 0.0048(3) -0.0016(3)
F1 0.0410(10) 0.0284(10) 0.0341(10) -0.0067(8) 0.0081(8) 0.0011(8)
F2 0.0462(11) 0.0504(13) 0.0536(12) -0.0081(10) 0.0090(10) 0.0029(10)
N1 0.0276(13) 0.0257(14) 0.0320(14) 0.0024(11) 0.0046(11) 0.0007(11)
N2 0.0289(13) 0.0278(14) 0.0289(13) -0.0003(11) 0.0083(11) 0.0027(11)
C1 0.0245(15) 0.0261(16) 0.0209(14) 0.0017(12) 0.0007(11) 0.0018(12)
C2 0.0384(18) 0.0277(18) 0.0427(19) 0.0015(15) 0.0018(15) -0.0045(14)
C3 0.053(2) 0.0249(17) 0.0403(19) -0.0023(14) 0.0031(16) 0.0005(15)
C4 0.046(2) 0.0280(18) 0.047(2) -0.0039(15) 0.0183(16) 0.0047(15)
C5 0.0283(16) 0.0359(19) 0.0393(18) 0.0032(15) 0.0050(14) -0.0016(13)
C6 0.0381(19) 0.051(2) 0.045(2) 0.0037(17) 0.0125(16) -0.0050(16)
C7 0.0313(16) 0.0342(18) 0.0341(17) 0.0008(14) 0.0128(14) 0.0031(13)
C8 0.0286(17) 0.052(2) 0.049(2) 0.0066(17) 0.0074(15) 0.0004(15)
C9 0.0322(16) 0.0284(17) 0.0272(16) -0.0001(13) 0.0123(13) 0.0020(13)
C10 0.0380(18) 0.039(2) 0.0355(18) -0.0057(14) 0.0130(15) -0.0047(14)
C11 0.059(2) 0.048(2) 0.046(2) -0.0141(18) 0.0254(19) -0.0172(19)
C12 0.079(3) 0.030(2) 0.057(2) 0.0003(18) 0.043(2) -0.0053(19)
C13 0.065(3) 0.049(2) 0.052(2) 0.0208(19) 0.026(2) 0.012(2)
C14 0.0414(19) 0.043(2) 0.0413(19) 0.0101(17) 0.0097(15) 0.0021(16)
C15 0.0269(15) 0.0268(16) 0.0303(16) 0.0020(13) 0.0059(13) 0.0012(13)
C16 0.0321(17) 0.041(2) 0.0291(17) 0.0009(14) 0.0053(14) -0.0011(14)
C17 0.0301(17) 0.048(2) 0.041(2) -0.0012(16) 0.0132(15) 0.0013(15)
C18 0.0271(17) 0.052(2) 0.051(2) 0.0011(18) 0.0028(16) 0.0013(15)
C19 0.0346(18) 0.053(2) 0.041(2) -0.0082(17) -0.0063(15) 0.0032(16)
C20 0.0353(18) 0.042(2) 0.0309(17) -0.0029(14) 0.0021(14) 0.0037(14)
C21 0.0276(15) 0.0349(18) 0.0216(15) -0.0012(13) -0.0007(12) 0.0071(13)
C22 0.0455(19) 0.0346(19) 0.0276(16) 0.0004(14) 0.0053(14) 0.0068(15)
C23 0.063(2) 0.0307(19) 0.0347(18) -0.0069(15) 0.0017(17) 0.0099(16)
C24 0.052(2) 0.057(3) 0.0309(18) -0.0103(17) 0.0020(16) 0.0263(19)
C25 0.0327(18) 0.064(3) 0.0331(18) -0.0117(17) 0.0050(15) 0.0095(17)
C26 0.0281(16) 0.050(2) 0.0332(17) -0.0096(15) 0.0032(14) 0.0017(14)
C27 0.0335(16) 0.0265(17) 0.0250(15) -0.0025(13) 0.0092(12) -0.0042(13)
C28 0.0334(17) 0.042(2) 0.0357(18) 0.0020(15) 0.0086(14) -0.0016(14)
C29 0.0357(19) 0.051(2) 0.057(2) -0.0061(18) 0.0192(17) -0.0025(16)
C30 0.053(2) 0.046(2) 0.045(2) -0.0083(18) 0.0265(17) -0.0093(18)
C31 0.071(3) 0.040(2) 0.0320(19) 0.0011(16) 0.0227(18) -0.0037(19)
C32 0.046(2) 0.0358(19) 0.0287(17) -0.0037(14) 0.0095(15) -0.0017(15)
C33 0.0267(15) 0.0298(17) 0.0260(16) 0.0001(13) 0.0034(13) -0.0022(12)
C34 0.0350(18) 0.045(2) 0.0278(17) -0.0038(14) 0.0075(14) -0.0070(15)
C35 0.0310(17) 0.048(2) 0.0341(18) 0.0009(15) 0.0080(14) -0.0098(15)
C36 0.0314(17) 0.043(2) 0.0427(19) 0.0010(16) 0.0005(15) -0.0109(14)
C37 0.0377(17) 0.0379(19) 0.0297(16) -0.0043(15) 0.0014(14) -0.0057(15)
C38 0.0329(17) 0.0343(18) 0.0263(16) 0.0025(13) 0.0058(13) -0.0037(13)
C39 0.0301(16) 0.0341(18) 0.0205(15) -0.0011(13) 0.0037(12) 0.0035(13)
C40 0.0402(18) 0.0367(19) 0.0260(16) -0.0009(14) 0.0034(14) 0.0029(15)
C41 0.059(2) 0.033(2) 0.0367(19) 0.0032(15) 0.0055(17) 0.0033(16)
C42 0.057(2) 0.046(2) 0.0353(19) 0.0029(16) 0.0048(17) 0.0207(18)
C43 0.0356(19) 0.060(3) 0.0351(19) -0.0011(17) 0.0012(15) 0.0102(17)
C44 0.0363(18) 0.041(2) 0.0319(17) -0.0002(15) 0.0037(14) 0.0028(15)

loop_
_atom_type_symbol
_atom_type_description
_atom_type_scat_dispersion_real
_atom_type_scat_dispersion_imag
_atom_type_scat_source
C C 0.0033 0.0016 'International Tables Vol C Tables 4.2.6.8 and 6.1.1.4'
H H 0.0000 0.0000 'International Tables Vol C Tables 4.2.6.8 and 6.1.1.4'
Rh Rh -1.1178 0.9187 'International Tables Vol C Tables 4.2.6.8 and 6.1.1.4'
P P 0.1023 0.0942 'International Tables Vol C Tables 4.2.6.8 and 6.1.1.4'
F F 0.0171 0.0103 'International Tables Vol C Tables 4.2.6.8 and 6.1.1.4'
N N 0.0061 0.0033 'International Tables Vol C Tables 4.2.6.8 and 6.1.1.4'

loop_
_geom_angle_atom_site_label_1
_geom_angle_atom_site_label_2
_geom_angle_atom_site_label_3
_geom_angle
C1 Rh1 F1 177.05(9)
C1 Rh1 P1 92.77(8)
F1 Rh1 P1 88.68(5)
C1 Rh1 P2 93.41(8)
F1 Rh1 P2 85.43(5)
P1 Rh1 P2 171.33(3)
C21 P1 C15 102.62(13)
C21 P1 C9 102.53(13)
C15 P1 C9 101.26(13)
C21 P1 Rh1 117.90(10)
C15 P1 Rh1 117.30(9)
C9 P1 Rh1 112.91(10)
C33 P2 C27 103.94(13)
C33 P2 C39 101.05(13)
C27 P2 C39 101.28(13)
C33 P2 Rh1 109.79(10)
C27 P2 Rh1 115.38(10)
C39 P2 Rh1 123.02(9)
Rh1 F1 H1 126(3)
C1 N1 C5 120.4(2)
C1 N1 C2 123.9(2)
C5 N1 C2 115.7(2)
C1 N2 C7 120.4(2)
C1 N2 C4 125.7(2)
C7 N2 C4 113.8(2)
N2 C1 N1 116.1(3)
N2 C1 Rh1 123.5(2)
N1 C1 Rh1 120.4(2)
N1 C2 C3 110.1(3)
N1 C2 H2A 109.6
C3 C2 H2A 109.6
N1 C2 H2B 109.6
C3 C2 H2B 109.6
H2A C2 H2B 108.2
C2 C3 C4 109.0(3)
C2 C3 H3A 109.9
C4 C3 H3A 109.9
C2 C3 H3B 109.9
C4 C3 H3B 109.9
H3A C3 H3B 108.3
N2 C4 C3 112.2(3)
N2 C4 H4A 109.2
C3 C4 H4A 109.2
N2 C4 H4B 109.2
C3 C4 H4B 109.2
H4A C4 H4B 107.9
N1 C5 C6 113.7(3)
N1 C5 H5A 108.8
C6 C5 H5A 108.8
N1 C5 H5B 108.8
C6 C5 H5B 108.8
H5A C5 H5B 107.7
C5 C6 H6A 109.5
C5 C6 H6B 109.5
H6A C6 H6B 109.5
C5 C6 H6C 109.5
H6A C6 H6C 109.5
H6B C6 H6C 109.5
N2 C7 C8 113.3(3)
N2 C7 H7A 108.9
C8 C7 H7A 108.9
N2 C7 H7B 108.9
C8 C7 H7B 108.9
H7A C7 H7B 107.7
C7 C8 H8A 109.5
C7 C8 H8B 109.5
H8A C8 H8B 109.5
C7 C8 H8C 109.5
H8A C8 H8C 109.5
H8B C8 H8C 109.5
C10 C9 C14 118.7(3)
C10 C9 P1 118.3(2)
C14 C9 P1 123.0(2)
C9 C10 C11 120.3(3)
C9 C10 H10 119.8
C11 C10 H10 119.8
C12 C11 C10 120.3(4)
C12 C11 H11 119.9
C10 C11 H11 119.9
C11 C12 C13 119.8(3)
C11 C12 H12 120.1
C13 C12 H12 120.1
C14 C13 C12 120.2(4)
C14 C13 H13 119.9
C12 C13 H13 119.9
C13 C14 C9 120.7(3)
C13 C14 H14 119.7
C9 C14 H14 119.7
C20 C15 C16 118.9(3)
C20 C15 P1 124.2(2)
C16 C15 P1 116.8(2)
C17 C16 C15 120.1(3)
C17 C16 H16 119.9
C15 C16 H16 119.9
C18 C17 C16 120.4(3)
C18 C17 H17 119.8
C16 C17 H17 119.8
C17 C18 C19 119.8(3)
C17 C18 H18 120.1
C19 C18 H18 120.1
C20 C19 C18 120.2(3)
C20 C19 H19 119.9
C18 C19 H19 119.9
C19 C20 C15 120.5(3)
C19 C20 H20 119.7
C15 C20 H20 119.7
C22 C21 C26 118.4(3)
C22 C21 P1 119.6(2)
C26 C21 P1 122.0(2)
C21 C22 C23 120.7(3)
C21 C22 H22 119.7
C23 C22 H22 119.7
C24 C23 C22 120.2(3)
C24 C23 H23 119.9
C22 C23 H23 119.9
C25 C24 C23 119.6(3)
C25 C24 H24 120.2
C23 C24 H24 120.2
C24 C25 C26 120.5(3)
C24 C25 H25 119.8
C26 C25 H25 119.8
C25 C26 C21 120.7(3)
C25 C26 H26 119.7
C21 C26 H26 119.7
C32 C27 C28 118.9(3)
C32 C27 P2 123.7(2)
C28 C27 P2 117.4(2)
C29 C28 C27 119.7(3)
C29 C28 H28 120.2
C27 C28 H28 120.2
C30 C29 C28 120.8(3)
C30 C29 H29 119.6
C28 C29 H29 119.6
C29 C30 C31 120.0(3)
C29 C30 H30 120.0
C31 C30 H30 120.0
C30 C31 C32 120.0(3)
C30 C31 H31 120.0
C32 C31 H31 120.0
C27 C32 C31 120.6(3)
C27 C32 H32 119.7
C31 C32 H32 119.7
C38 C33 C34 118.4(3)
C38 C33 P2 124.3(2)
C34 C33 P2 117.1(2)
C35 C34 C33 121.1(3)
C35 C34 H34 119.4
C33 C34 H34 119.4
C36 C35 C34 119.8(3)
C36 C35 H35 120.1
C34 C35 H35 120.1
C35 C36 C37 120.1(3)
C35 C36 H36 120.0
C37 C36 H36 120.0
C36 C37 C38 120.1(3)
C36 C37 H37 120.0
C38 C37 H37 120.0
C33 C38 C37 120.5(3)
C33 C38 H38 119.7
C37 C38 H38 119.7
C44 C39 C40 118.6(3)
C44 C39 P2 123.5(2)
C40 C39 P2 117.9(2)
C41 C40 C39 120.8(3)
C41 C40 H40 119.6
C39 C40 H40 119.6
C42 C41 C40 120.3(3)
C42 C41 H41 119.8
C40 C41 H41 119.8
C41 C42 C43 119.6(3)
C41 C42 H42 120.2
C43 C42 H42 120.2
C42 C43 C44 120.4(3)
C42 C43 H43 119.8
C44 C43 H43 119.8
C39 C44 C43 120.2(3)
C39 C44 H44 119.9
C43 C44 H44 119.9

loop_
_geom_bond_atom_site_label_1
_geom_bond_atom_site_label_2
_geom_bond_distance
Rh1 C1 1.969(3)
Rh1 F1 2.1354(17)
Rh1 P1 2.2800(8)
Rh1 P2 2.3172(8)
P1 C21 1.832(3)
P1 C15 1.840(3)
P1 C9 1.841(3)
P2 C33 1.832(3)
P2 C27 1.837(3)
P2 C39 1.842(3)
F1 H1 1.05(6)
F2 H1 1.27(6)
N1 C1 1.360(4)
N1 C5 1.460(4)
N1 C2 1.467(4)
N2 C1 1.347(3)
N2 C7 1.462(4)
N2 C4 1.464(4)
C2 C3 1.506(4)
C2 H2A 0.9900
C2 H2B 0.9900
C3 C4 1.509(5)
C3 H3A 0.9900
C3 H3B 0.9900
C4 H4A 0.9900
C4 H4B 0.9900
C5 C6 1.508(4)
C5 H5A 0.9900
C5 H5B 0.9900
C6 H6A 0.9800
C6 H6B 0.9800
C6 H6C 0.9800
C7 C8 1.512(4)
C7 H7A 0.9900
C7 H7B 0.9900
C8 H8A 0.9800
C8 H8B 0.9800
C8 H8C 0.9800
C9 C10 1.388(4)
C9 C14 1.390(4)
C10 C11 1.389(5)
C10 H10 0.9500
C11 C12 1.374(5)
C11 H11 0.9500
C12 C13 1.383(5)
C12 H12 0.9500
C13 C14 1.379(5)
C13 H13 0.9500
C14 H14 0.9500
C15 C20 1.387(4)
C15 C16 1.395(4)
C16 C17 1.389(4)
C16 H16 0.9500
C17 C18 1.372(5)
C17 H17 0.9500
C18 C19 1.384(5)
C18 H18 0.9500
C19 C20 1.383(4)
C19 H19 0.9500
C20 H20 0.9500
C21 C22 1.383(4)
C21 C26 1.396(4)
C22 C23 1.389(4)
C22 H22 0.9500
C23 C24 1.383(5)
C23 H23 0.9500
C24 C25 1.372(5)
C24 H24 0.9500
C25 C26 1.381(4)
C25 H25 0.9500
C26 H26 0.9500
C27 C32 1.386(4)
C27 C28 1.397(4)
C28 C29 1.396(4)
C28 H28 0.9500
C29 C30 1.367(5)
C29 H29 0.9500
C30 C31 1.379(5)
C30 H30 0.9500
C31 C32 1.393(4)
C31 H31 0.9500
C32 H32 0.9500
C33 C38 1.382(4)
C33 C34 1.399(4)
C34 C35 1.378(4)
C34 H34 0.9500
C35 C36 1.378(4)
C35 H35 0.9500
C36 C37 1.382(4)
C36 H36 0.9500
C37 C38 1.390(4)
C37 H37 0.9500
C38 H38 0.9500
C39 C44 1.393(4)
C39 C40 1.397(4)
C40 C41 1.383(5)
C40 H40 0.9500
C41 C42 1.378(5)
C41 H41 0.9500
C42 C43 1.387(5)
C42 H42 0.9500
C43 C44 1.393(5)
C43 H43 0.9500
C44 H44 0.9500

loop_
_geom_torsion_atom_site_label_1
_geom_torsion_atom_site_label_2
_geom_torsion_atom_site_label_3
_geom_torsion_atom_site_label_4
_geom_torsion
C1 Rh1 P1 C21 -24.47(14)
F1 Rh1 P1 C21 158.10(12)
P2 Rh1 P1 C21 110.9(2)
C1 Rh1 P1 C15 99.00(14)
F1 Rh1 P1 C15 -78.43(12)
P2 Rh1 P1 C15 -125.6(2)
C1 Rh1 P1 C9 -143.83(13)
F1 Rh1 P1 C9 38.74(11)
P2 Rh1 P1 C9 -8.4(2)
C1 Rh1 P2 C33 137.46(13)
F1 Rh1 P2 C33 -45.26(11)
P1 Rh1 P2 C33 2.1(2)
C1 Rh1 P2 C27 -105.54(13)
F1 Rh1 P2 C27 71.74(12)
P1 Rh1 P2 C27 119.1(2)
C1 Rh1 P2 C39 18.98(14)
F1 Rh1 P2 C39 -163.74(13)
P1 Rh1 P2 C39 -116.4(2)
C7 N2 C1 N1 179.1(2)
C4 N2 C1 N1 3.0(4)
C7 N2 C1 Rh1 -2.9(4)
C4 N2 C1 Rh1 -179.0(2)
C5 N1 C1 N2 -172.8(2)
C2 N1 C1 N2 6.3(4)
C5 N1 C1 Rh1 9.1(4)
C2 N1 C1 Rh1 -171.7(2)
F1 Rh1 C1 N2 -154.3(17)
P1 Rh1 C1 N2 86.3(2)
P2 Rh1 C1 N2 -87.6(2)
F1 Rh1 C1 N1 24(2)
P1 Rh1 C1 N1 -95.8(2)
P2 Rh1 C1 N1 90.3(2)
C1 N1 C2 C3 -35.7(4)
C5 N1 C2 C3 143.5(3)
N1 C2 C3 C4 53.3(3)
C1 N2 C4 C3 18.5(4)
C7 N2 C4 C3 -157.9(3)
C2 C3 C4 N2 -45.8(4)
C1 N1 C5 C6 -121.4(3)
C2 N1 C5 C6 59.3(4)
C1 N2 C7 C8 123.3(3)
C4 N2 C7 C8 -60.1(3)
C21 P1 C9 C10 -103.3(2)
C15 P1 C9 C10 150.9(2)
Rh1 P1 C9 C10 24.6(3)
C21 P1 C9 C14 76.5(3)
C15 P1 C9 C14 -29.3(3)
Rh1 P1 C9 C14 -155.6(2)
C14 C9 C10 C11 -1.1(4)
P1 C9 C10 C11 178.7(2)
C9 C10 C11 C12 1.7(5)
C10 C11 C12 C13 -1.2(5)
C11 C12 C13 C14 0.2(5)
C12 C13 C14 C9 0.4(5)
C10 C9 C14 C13 0.1(5)
P1 C9 C14 C13 -179.7(3)
C21 P1 C15 C20 -20.0(3)
C9 P1 C15 C20 85.7(3)
Rh1 P1 C15 C20 -150.9(2)
C21 P1 C15 C16 164.6(2)
C9 P1 C15 C16 -89.6(3)
Rh1 P1 C15 C16 33.7(3)
C20 C15 C16 C17 -1.6(5)
P1 C15 C16 C17 174.0(2)
C15 C16 C17 C18 1.0(5)
C16 C17 C18 C19 0.3(5)
C17 C18 C19 C20 -1.0(5)
C18 C19 C20 C15 0.4(5)
C16 C15 C20 C19 1.0(5)
P1 C15 C20 C19 -174.3(3)
C15 P1 C21 C22 -57.1(3)
C9 P1 C21 C22 -161.9(2)
Rh1 P1 C21 C22 73.4(3)
C15 P1 C21 C26 126.5(3)
C9 P1 C21 C26 21.7(3)
Rh1 P1 C21 C26 -102.9(2)
C26 C21 C22 C23 0.7(5)
P1 C21 C22 C23 -175.8(2)
C21 C22 C23 C24 1.1(5)
C22 C23 C24 C25 -1.5(5)
C23 C24 C25 C26 -0.1(5)
C24 C25 C26 C21 2.1(5)
C22 C21 C26 C25 -2.3(4)
P1 C21 C26 C25 174.1(2)
C33 P2 C27 C32 -83.6(3)
C39 P2 C27 C32 20.9(3)
Rh1 P2 C27 C32 156.1(2)
C33 P2 C27 C28 98.9(3)
C39 P2 C27 C28 -156.6(2)
Rh1 P2 C27 C28 -21.4(3)
C32 C27 C28 C29 1.7(5)
P2 C27 C28 C29 179.4(3)
C27 C28 C29 C30 -1.4(5)
C28 C29 C30 C31 0.5(6)
C29 C30 C31 C32 0.0(5)
C28 C27 C32 C31 -1.3(5)
P2 C27 C32 C31 -178.8(3)
C30 C31 C32 C27 0.5(5)
C27 P2 C33 C38 16.9(3)
C39 P2 C33 C38 -87.8(3)
Rh1 P2 C33 C38 140.9(2)
C27 P2 C33 C34 -168.7(2)
C39 P2 C33 C34 86.6(3)
Rh1 P2 C33 C34 -44.7(3)
C38 C33 C34 C35 0.9(5)
P2 C33 C34 C35 -173.8(3)
C33 C34 C35 C36 -0.5(5)
C34 C35 C36 C37 -0.8(5)
C35 C36 C37 C38 1.6(5)
C34 C33 C38 C37 -0.1(5)
P2 C33 C38 C37 174.2(2)
C36 C37 C38 C33 -1.1(5)
C33 P2 C39 C44 -1.3(3)
C27 P2 C39 C44 -108.1(3)
Rh1 P2 C39 C44 121.3(2)
C33 P2 C39 C40 178.6(2)
C27 P2 C39 C40 71.8(2)
Rh1 P2 C39 C40 -58.8(3)
C44 C39 C40 C41 -0.5(4)
P2 C39 C40 C41 179.5(2)
C39 C40 C41 C42 0.3(5)
C40 C41 C42 C43 -0.1(5)
C41 C42 C43 C44 0.2(5)
C40 C39 C44 C43 0.6(4)
P2 C39 C44 C43 -179.5(2)
C42 C43 C44 C39 -0.4(5)
